data_4318367
loop_
_publ_author_name
'Koji Abe'
'Kanako Matsufuji'
'Masaaki Ohba'
'Hisashi \=Okawa'

_publ_contact_author_address
;
Dept. of Chem., Fac. of Sci., Kyushu Univ., Hakozaki 6-10-1, Higashi-ku,
Fukuoka 812-8581, JAPAN
;
_publ_contact_author_email ' okawascc@mbox.nc.kyushu-u.ac.jp '
_publ_contact_author_fax ' +81-92-642-2598 '
_publ_contact_author_name ' Hisashi Okawa'
_publ_contact_author_phone ' +81-92-642-2596 '
_publ_section_title
;
 Site Specificity of Metal Ions in Heterodinuclear Complexes Derived from
 an "End-Off" Compartmental Ligand
;
_journal_name_full 'Inorganic Chemistry'
_journal_page_first 4461
_journal_page_last 4467
_journal_paper_doi 10.1021/ic020002f
_journal_volume 41
_journal_year 2002
_chemical_formula_sum 'C30 H40 Cl Cu N5 Ni O10'
_chemical_formula_weight 788.37
_space_group_IT_number 2
_symmetry_cell_setting triclinic
_symmetry_Int_Tables_number 2
_symmetry_space_group_name_Hall '-P 1'
_symmetry_space_group_name_H-M 'P -1'
_cell_angle_alpha 110.91(2)
_cell_angle_beta 95.35(2)
_cell_angle_gamma 76.36(1)
_cell_formula_units_Z 2
_cell_length_a 12.222(2)
_cell_length_b 14.644(3)
_cell_length_c 11.572(4)
_cell_measurement_reflns_used 24
_cell_measurement_temperature 296.2
_cell_measurement_theta_max 11.2
_cell_measurement_theta_min 10.1
_cell_volume 1880.1(9)
_computing_cell_refinement 'MSC/AFC Diffractometer Control'
_computing_data_collection 'MSC/AFC Diffractometer Control'
_computing_data_reduction 'teXsan Ver. 1.11'
_computing_publication_material 'teXsan Ver. 1.11'
_computing_structure_refinement 'teXsan Ver. 1.10'
_computing_structure_solution DirectMethod
_diffrn_measured_fraction_theta_full 1.0006
_diffrn_measured_fraction_theta_max 1.0006
_diffrn_measurement_device_type 'Rigaku AFC5S'
_diffrn_measurement_method \w-2\q
_diffrn_radiation_type 'Mo K\a'
_diffrn_radiation_wavelength 0.7107
_diffrn_reflns_av_R_equivalents 0.014
_diffrn_reflns_limit_h_max 15
_diffrn_reflns_limit_h_min 0
_diffrn_reflns_limit_k_max 19
_diffrn_reflns_limit_k_min -18
_diffrn_reflns_limit_l_max 14
_diffrn_reflns_limit_l_min -15
_diffrn_reflns_number 9036
_diffrn_reflns_theta_full 27.50
_diffrn_reflns_theta_max 27.50
_diffrn_standards_decay_% 0.47
_diffrn_standards_interval_count 150
_diffrn_standards_number 3
_exptl_absorpt_coefficient_mu 1.194
_exptl_absorpt_correction_T_max 0.788
_exptl_absorpt_correction_T_min 0.696
_exptl_absorpt_correction_type psi-scan
_exptl_absorpt_process_details '(North, Phillips & Mathews, 1968)'
_exptl_crystal_colour green
_exptl_crystal_density_diffrn 1.393
_exptl_crystal_density_method 'not measured'
_exptl_crystal_description prismatic
_exptl_crystal_size_max 0.250
_exptl_crystal_size_mid 0.250
_exptl_crystal_size_min 0.200
_refine_diff_density_max 0.51
_refine_diff_density_min -0.23
_refine_ls_extinction_method none
_refine_ls_goodness_of_fit_ref 1.159
_refine_ls_hydrogen_treatment noref
_refine_ls_number_parameters 514
_refine_ls_number_reflns 5155
_refine_ls_R_factor_gt 0.0427
_refine_ls_shift/su_max 0.9190
_refine_ls_structure_factor_coef F
_refine_ls_weighting_details 'w = 1/[\s^2^(Fo) + 0.00181|Fo|^2^]'
_refine_ls_weighting_scheme calc
_refine_ls_wR_factor_ref 0.0648
_reflns_number_gt 5155
_reflns_number_total 8629
_reflns_threshold_expression F^2^>3.0\s(F^2^)
_cod_data_source_file ic020002f_4.cif
_cod_data_source_block '[CuNiL(AcO)2]ClO4MeOH(4')'
_cod_original_cell_volume 1880.0(8)
_cod_original_sg_symbol_H-M 'P -1 '
_cod_original_formula_sum 'C30 H40 Cl Cu N5 O10 Ni '
_cod_database_code 4318367

loop_
_symmetry_equiv_pos_as_xyz
x,y,z
-x,-y,-z

loop_
_atom_site_label
_atom_site_type_symbol
_atom_site_fract_x
_atom_site_fract_y
_atom_site_fract_z
_atom_site_U_iso_or_equiv
_atom_site_adp_type
_atom_site_occupancy
_atom_site_calc_flag
_atom_site_refinement_flags
_atom_site_disorder_assembly
_atom_site_disorder_group
Cu(1) Cu -0.04972(4) 0.81713(3) 0.08286(4) 0.0519(1) Uani 1.00 d . . .
Ni(1) Ni 0.19780(4) 0.69599(3) 0.15356(5) 0.0508(1) Uani 1.00 d . . .
Cl(1) Cl 0.4402(1) 0.8349(1) -0.2823(1) 0.0865(4) Uani 1.00 d . . .
O(1) O 0.0665(2) 0.8238(2) 0.2083(2) 0.0552(7) Uani 1.00 d . . .
O(2) O 0.0594(2) 0.7750(2) -0.0765(3) 0.0709(9) Uani 1.00 d . . .
O(3) O 0.1922(2) 0.6592(2) -0.0317(3) 0.0618(8) Uani 1.00 d . . .
O(4) O -0.0767(2) 0.6930(2) 0.0886(3) 0.0653(9) Uani 1.00 d . . .
O(5) O 0.0798(2) 0.6202(2) 0.1654(3) 0.0661(9) Uani 1.00 d . . .
O(6) O 0.380(1) 0.9070(5) -0.319(1) 0.174(4) Uani 0.80 d P . .
O(6') O 0.319(2) 0.852(3) -0.288(2) 0.171(10) Uani 0.30 d P . .
O(7) O 0.435(1) 0.7334(5) -0.3448(8) 0.164(4) Uani 0.80 d P . .
O(7') O 0.366(2) 0.797(2) -0.238(5) 0.20(2) Uani 0.25 d P . .
O(8) O 0.4859(9) 0.8825(9) -0.1681(8) 0.172(4) Uani 0.75 d P . .
O(8') O 0.429(2) 0.845(1) -0.158(1) 0.119(7) Uani 0.30 d P . .
O(9) O 0.498(3) 0.854(2) -0.372(1) 0.182(8) Uani 0.45 d P . .
O(9') O 0.543(2) 0.797(2) -0.318(2) 0.21(1) Uani 0.35 d P . .
O(10) O 0.356(3) 0.395(3) 0.573(4) 0.14(1) Uani 0.25 d P . .
O(10') O 0.329(3) 0.374(4) 0.594(6) 0.17(2) Uani 0.25 d P . .
O(11) O 0.057(4) 0.474(4) 0.456(3) 0.13(1) Uani 0.25 d P . .
O(11') O 0.040(5) 0.432(3) 0.487(4) 0.18(2) Uani 0.25 d P . .
N(1) N -0.0758(3) 0.9613(2) 0.1158(3) 0.0565(9) Uani 1.00 d . . .
N(2) N -0.1895(3) 0.8253(3) -0.0297(3) 0.0622(10) Uani 1.00 d . . .
N(3) N 0.2473(3) 0.7176(3) 0.3395(3) 0.0599(10) Uani 1.00 d . . .
N(4) N 0.3121(3) 0.5606(2) 0.1355(4) 0.064(1) Uani 1.00 d . . .
N(5) N 0.3179(2) 0.7816(2) 0.1706(3) 0.0525(9) Uani 1.00 d . . .
C(1) C 0.1812(6) 1.1569(5) 0.5915(6) 0.109(2) Uani 1.00 d . . .
C(2) C 0.1440(4) 1.0710(3) 0.4891(4) 0.070(1) Uani 1.00 d . . .
C(3) C 0.0825(4) 1.0827(3) 0.3880(4) 0.066(1) Uani 1.00 d . . .
C(4) C 0.0483(3) 1.0028(3) 0.2939(3) 0.053(1) Uani 1.00 d . . .
C(5) C 0.0838(3) 0.9053(3) 0.2997(3) 0.0502(10) Uani 1.00 d . . .
C(6) C 0.1390(3) 0.8943(3) 0.4086(4) 0.057(1) Uani 1.00 d . . .
C(7) C 0.1684(4) 0.9765(4) 0.4997(4) 0.066(1) Uani 1.00 d . . .
C(8) C -0.0290(3) 1.0256(3) 0.2005(4) 0.057(1) Uani 1.00 d . . .
C(9) C -0.1622(4) 0.9994(4) 0.0358(4) 0.072(1) Uani 1.00 d . . .
C(10) C -0.1837(4) 0.9080(4) -0.0724(4) 0.074(1) Uani 1.00 d . . .
C(11) C -0.2908(4) 0.8486(4) 0.0437(5) 0.082(2) Uani 1.00 d . . .
C(12) C -0.1893(5) 0.7329(4) -0.1374(5) 0.088(2) Uani 1.00 d . . .
C(13) C 0.1593(4) 0.7949(3) 0.4246(4) 0.063(1) Uani 1.00 d . . .
C(14) C 0.2630(4) 0.6182(4) 0.3508(5) 0.075(2) Uani 1.00 d . . .
C(15) C 0.3269(4) 0.5397(3) 0.2415(5) 0.075(2) Uani 1.00 d . . .
C(16) C 0.3954(5) 0.4493(4) 0.2446(6) 0.096(2) Uani 1.00 d . . .
C(17) C 0.4485(5) 0.3820(4) 0.1387(7) 0.105(2) Uani 1.00 d . . .
C(18) C 0.4298(5) 0.4005(4) 0.0285(7) 0.094(2) Uani 1.00 d . . .
C(19) C 0.3609(4) 0.4926(3) 0.0298(5) 0.077(1) Uani 1.00 d . . .
C(20) C 0.3564(4) 0.7494(4) 0.3633(4) 0.069(1) Uani 1.00 d . . .
C(21) C 0.3715(3) 0.8043(3) 0.2796(4) 0.059(1) Uani 1.00 d . . .
C(22) C 0.4444(4) 0.8689(4) 0.3129(5) 0.076(1) Uani 1.00 d . . .
C(23) C 0.4631(4) 0.9109(4) 0.2286(6) 0.085(2) Uani 1.00 d . . .
C(24) C 0.4096(4) 0.8865(3) 0.1155(5) 0.071(1) Uani 1.00 d . . .
C(25) C 0.3373(3) 0.8223(3) 0.0899(4) 0.057(1) Uani 1.00 d . . .
C(26) C 0.1412(3) 0.7023(3) -0.1030(4) 0.057(1) Uani 1.00 d . . .
C(27) C 0.1847(5) 0.6604(4) -0.2355(5) 0.093(2) Uani 1.00 d . . .
C(28) C -0.0202(4) 0.6292(3) 0.1346(4) 0.058(1) Uani 1.00 d . . .
C(29) C -0.0849(4) 0.5596(4) 0.1532(5) 0.080(2) Uani 1.00 d . . .
C(30) C 0.259(3) 0.371(2) 0.489(2) 0.098(8) Uani 0.25 d P . .
C(30') C 0.405(3) 0.405(3) 0.541(3) 0.11(1) Uani 0.25 d P . .
C(31) C 0.151(2) 0.444(1) 0.537(1) 0.160(7) Uani 0.50 d P . .
H(1) H 0.2436 1.1567 0.5653 0.0922 Uiso 1.00 calc . . .
H(2) H 0.1451 1.1725 0.6717 0.0922 Uiso 1.00 calc . . .
H(3) H 0.1456 1.2160 0.5896 0.0922 Uiso 1.00 calc . . .
H(4) H 0.0537 1.1543 0.3814 0.0922 Uiso 1.00 calc . . .
H(5) H 0.2077 0.9635 0.5785 0.0922 Uiso 1.00 calc . . .
H(6) H -0.0530 1.0984 0.1980 0.0922 Uiso 1.00 calc . . .
H(7) H -0.1308 1.0511 -0.0040 0.0922 Uiso 1.00 calc . . .
H(8) H -0.2358 1.0303 0.0832 0.0922 Uiso 1.00 calc . . .
H(9) H -0.3593 0.8888 0.0015 0.0922 Uiso 1.00 calc . . .
H(10) H -0.2900 0.7953 0.0789 0.0922 Uiso 1.00 calc . . .
H(11) H -0.2976 0.9180 0.1209 0.0922 Uiso 1.00 calc . . .
H(12) H -0.1100 0.8758 -0.1325 0.0922 Uiso 1.00 calc . . .
H(13) H -0.2524 0.9281 -0.1078 0.0922 Uiso 1.00 calc . . .
H(14) H -0.1168 0.7290 -0.1810 0.0922 Uiso 1.00 calc . . .
H(15) H -0.1906 0.6691 -0.1111 0.0922 Uiso 1.00 calc . . .
H(16) H -0.2577 0.7544 -0.1996 0.0922 Uiso 1.00 calc . . .
H(17) H 0.0870 0.7714 0.4086 0.0922 Uiso 1.00 calc . . .
H(18) H 0.1772 0.7989 0.5125 0.0922 Uiso 1.00 calc . . .
H(19) H 0.1798 0.6015 0.3335 0.0922 Uiso 1.00 calc . . .
H(20) H 0.3196 0.6054 0.4200 0.0922 Uiso 1.00 calc . . .
H(21) H 0.4190 0.4372 0.3412 0.0922 Uiso 1.00 calc . . .
H(22) H 0.4942 0.3116 0.1357 0.0922 Uiso 1.00 calc . . .
H(23) H 0.4561 0.3488 -0.0834 0.0922 Uiso 1.00 calc . . .
H(24) H 0.3458 0.5137 -0.0498 0.0922 Uiso 1.00 calc . . .
H(25) H 0.3604 0.8027 0.4500 0.0922 Uiso 1.00 calc . . .
H(26) H 0.4196 0.6902 0.3426 0.0922 Uiso 1.00 calc . . .
H(27) H 0.4753 0.8869 0.4061 0.0922 Uiso 1.00 calc . . .
H(28) H 0.5095 0.9596 0.2322 0.0922 Uiso 1.00 calc . . .
H(29) H 0.4253 0.9178 0.0481 0.0922 Uiso 1.00 calc . . .
H(30) H 0.2947 0.7941 0.0017 0.0922 Uiso 1.00 calc . . .
H(31) H 0.2147 0.7182 -0.2304 0.0922 Uiso 1.00 calc . . .
H(32) H 0.2565 0.6110 -0.2438 0.0922 Uiso 1.00 calc . . .
H(33) H 0.1311 0.6715 -0.2936 0.0922 Uiso 1.00 calc . . .
H(34) H -0.1532 0.5957 0.2132 0.0922 Uiso 1.00 calc . . .
H(35) H -0.1272 0.5229 0.0696 0.0922 Uiso 1.00 calc . . .
H(36) H -0.0207 0.4958 0.1610 0.0922 Uiso 1.00 calc . . .

loop_
_atom_site_aniso_label
_atom_site_aniso_U_11
_atom_site_aniso_U_22
_atom_site_aniso_U_33
_atom_site_aniso_U_12
_atom_site_aniso_U_13
_atom_site_aniso_U_23
Cu(1) 0.0396(2) 0.0538(3) 0.0587(3) -0.0048(2) -0.0032(2) 0.0196(2)
Ni(1) 0.0411(2) 0.0448(3) 0.0670(3) -0.0059(2) -0.0045(2) 0.0233(2)
Cl(1) 0.0973(10) 0.0809(8) 0.0725(8) -0.0021(7) -0.0098(7) 0.0298(6)
O(1) 0.048(1) 0.047(1) 0.064(2) -0.005(1) -0.011(1) 0.018(1)
O(2) 0.059(2) 0.078(2) 0.073(2) 0.010(1) 0.013(1) 0.035(2)
O(3) 0.061(2) 0.049(1) 0.064(2) -0.002(1) -0.003(1) 0.014(1)
O(4) 0.058(2) 0.060(2) 0.078(2) -0.018(1) -0.012(1) 0.024(1)
O(5) 0.051(2) 0.057(2) 0.098(2) -0.016(1) -0.007(1) 0.035(2)
O(6) 0.209(9) 0.107(5) 0.194(9) -0.039(6) -0.132(8) 0.067(6)
O(6') 0.11(2) 0.19(2) 0.15(2) -0.02(2) -0.01(1) -0.01(2)
O(7) 0.24(1) 0.084(4) 0.153(6) -0.024(6) -0.017(6) 0.035(4)
O(7') 0.08(1) 0.08(2) 0.46(7) -0.04(1) -0.03(3) 0.10(3)
O(8) 0.181(9) 0.26(1) 0.098(6) -0.084(8) -0.064(6) 0.088(7)
O(8') 0.16(2) 0.11(1) 0.058(8) 0.01(1) 0.03(1) 0.017(8)
O(9) 0.29(2) 0.19(2) 0.096(8) -0.16(2) 0.03(1) 0.011(9)
O(9') 0.11(1) 0.27(3) 0.21(2) 0.07(2) 0.08(1) 0.10(2)
O(10) 0.06(2) 0.16(3) 0.18(4) -0.02(2) 0.06(2) 0.02(2)
O(10') 0.07(2) 0.20(3) 0.29(4) 0.00(2) 0.09(2) 0.12(3)
O(11) 0.15(2) 0.17(4) 0.09(2) -0.06(3) -0.05(2) 0.06(2)
O(11') 0.23(4) 0.20(4) 0.10(2) -0.05(4) -0.06(2) 0.06(2)
N(1) 0.047(2) 0.056(2) 0.064(2) 0.002(1) 0.002(1) 0.026(2)
N(2) 0.043(2) 0.076(2) 0.062(2) -0.005(2) -0.004(1) 0.022(2)
N(3) 0.051(2) 0.068(2) 0.071(2) -0.011(2) -0.008(2) 0.038(2)
N(4) 0.047(2) 0.052(2) 0.097(3) -0.004(1) -0.001(2) 0.033(2)
N(5) 0.041(2) 0.050(2) 0.064(2) -0.004(1) -0.002(1) 0.021(1)
C(1) 0.117(5) 0.088(4) 0.091(4) -0.035(4) .005(3) -0.013(3)
C(2) 0.067(3) 0.068(3) 0.063(3) -0.020(2) 0.006(2) 0.003(2)
C(3) 0.069(3) 0.055(2) 0.067(3) -0.014(2) 0.015(2) 0.010(2)
C(4) 0.050(2) 0.052(2) 0.055(2) -0.010(2) 0.010(2) 0.016(2)
C(5) 0.040(2) 0.056(2) 0.055(2) -0.011(2) 0.003(2) 0.018(2)
C(6) 0.050(2) 0.066(2) 0.055(2) -0.014(2) 0.002(2) 0.020(2)
C(7) 0.058(2) 0.081(3) 0.053(2) -0.016(2) 0.002(2) 0.014(2)
C(8) 0.054(2) 0.050(2) 0.065(2) 0.003(2) 0.015(2) 0.022(2)
C(9) 0.056(2) 0.078(3) 0.079(3) 0.010(2) 0.001(2) 0.040(2)
C(10) 0.054(2) 0.097(3) 0.069(3) 0.001(2) -0.007(2) 0.040(3)
C(11) 0.042(2) 0.107(4) 0.096(4) -0.007(2) -0.002(2) 0.041(3)
C(12) 0.076(3) 0.101(4) 0.076(3) -0.026(3) -0.022(3) 0.022(3)
C(13) 0.061(2) 0.076(3) 0.059(2) -0.013(2) 0.001(2) 0.034(2)
C(14) 0.072(3) 0.078(3) 0.089(3) -0.011(2) -0.013(2) 0.053(3)
C(15) 0.057(2) 0.065(3) 0.114(4) -0.005(2) -0.007(3) 0.051(3)
C(16) 0.086(4) 0.080(4) 0.137(5) -0.005(3) -0.013(4) 0.067(4)
C(17) 0.088(4) 0.064(3) 0.163(6) 0.012(3) 0.006(4) 0.057(4)
C(18) 0.070(3) 0.056(3) 0.150(5) 0.005(2) 0.016(3) 0.035(3)
C(19) 0.051(2) 0.062(3) 0.117(4) -0.003(2) 0.007(2) 0.034(3)
C(20) 0.052(2) 0.082(3) 0.078(3) -0.014(2) -0.015(2) 0.037(2)
C(21) 0.042(2) 0.058(2) 0.070(2) -0.003(2) -0.003(2) 0.021(2)
C(22) 0.063(3) 0.080(3) 0.082(3) -0.025(2) -0.009(2) 0.022(3)
C(23) 0.067(3) 0.075(3) 0.118(4) -0.028(2) 0.005(3) 0.030(3)
C(24) 0.055(2) 0.064(3) 0.097(3) -0.009(2) 0.006(2) 0.035(2)
C(25) 0.046(2) 0.052(2) 0.074(3) -0.003(2) 0.003(2) 0.025(2)
C(26) 0.054(2) 0.049(2) 0.059(2) -0.014(2) 0.000(2) 0.009(2)
C(27) 0.091(4) 0.098(4) 0.071(3) 0.013(3) 0.015(3) 0.023(3)
C(28) 0.062(2) 0.049(2) 0.061(2) -0.019(2) 0.004(2) 0.010(2)
C(29) 0.081(3) 0.070(3) 0.099(4) -0.035(3) 0.001(3) 0.029(3)
C(30) 0.11(2) 0.11(2) 0.06(1) -0.01(2) 0.00(1) 0.02(1)
C(30') 0.14(3) 0.12(2) 0.08(2) -0.04(3) -0.01(2) 0.04(2)
C(31) 0.11(1) 0.19(2) 0.11(1) -0.04(1) 0.005(9) -0.03(1)

loop_
_atom_type_symbol
_atom_type_description
_atom_type_scat_dispersion_real
_atom_type_scat_dispersion_imag
_atom_type_scat_source
C C 0.003 0.002
;International Tables for Crystallography
(1992, Vol. C, Tables 4.2.6.8 and 6.1.1.1)
;
H H 0.000 0.000
;International Tables for Crystallography
(1992, Vol. C, Table 6.1.1.2)
;
N N 0.006 0.003
;International Tables for Crystallography
(1992, Vol. C, Tables 4.2.6.8 and 6.1.1.1)
;
O O 0.011 0.006
;International Tables for Crystallography
(1992, Vol. C, Tables 4.2.6.8 and 6.1.1.1)
;
Cl Cl 0.148 0.159
;International Tables for Crystallography
(1992, Vol. C, Tables 4.2.6.8 and 6.1.1.1)
;
Cu Cu 0.320 1.265
;International Tables for Crystallography
(1992, Vol. C, Tables 4.2.6.8 and 6.1.1.1)
;
Ni Ni 0.339 1.112
;International Tables for Crystallography
(1992, Vol. C, Tables 4.2.6.8 and 6.1.1.1)
;

loop_
_geom_angle_atom_site_label_1
_geom_angle_atom_site_label_2
_geom_angle_atom_site_label_3
_geom_angle
_geom_angle_site_symmetry_1
_geom_angle_site_symmetry_2
_geom_angle_site_symmetry_3
_geom_angle_publ_flag
O(1) Cu(1) O(2) 97.8(1) . . . yes
O(1) Cu(1) O(4) 92.9(1) . . . yes
O(1) Cu(1) N(1) 91.6(1) . . . yes
O(1) Cu(1) N(2) 171.3(1) . . . yes
O(2) Cu(1) O(4) 106.5(1) . . . yes
O(2) Cu(1) N(1) 94.7(1) . . . yes
O(2) Cu(1) N(2) 90.0(1) . . . yes
O(4) Cu(1) N(1) 157.6(1) . . . yes
O(4) Cu(1) N(2) 88.5(1) . . . yes
N(1) Cu(1) N(2) 83.9(1) . . . yes
O(1) Ni(1) O(3) 101.5(1) . . . yes
O(1) Ni(1) O(5) 85.1(1) . . . yes
O(1) Ni(1) N(3) 91.2(1) . . . yes
O(1) Ni(1) N(4) 165.1(1) . . . yes
O(1) Ni(1) N(5) 92.4(1) . . . yes
O(3) Ni(1) O(5) 97.0(1) . . . yes
O(3) Ni(1) N(3) 165.5(1) . . . yes
O(3) Ni(1) N(4) 90.1(1) . . . yes
O(3) Ni(1) N(5) 91.5(1) . . . yes
O(5) Ni(1) N(3) 91.0(1) . . . yes
O(5) Ni(1) N(4) 84.2(1) . . . yes
O(5) Ni(1) N(5) 171.4(1) . . . yes
N(3) Ni(1) N(4) 78.7(1) . . . yes
N(3) Ni(1) N(5) 80.8(1) . . . yes
N(4) Ni(1) N(5) 96.7(1) . . . yes
O(6) Cl(1) O(6') 59(1) . . . yes
O(6) Cl(1) O(7) 121.5(5) . . . yes
O(6) Cl(1) O(7') 107(1) . . . yes
O(6) Cl(1) O(8) 106.0(6) . . . yes
O(6) Cl(1) O(8') 116.9(10) . . . yes
O(6) Cl(1) O(9) 67(1) . . . yes
O(6) Cl(1) O(9') 119(1) . . . yes
O(6') Cl(1) O(7) 84(1) . . . yes
O(6') Cl(1) O(7') 48(1) . . . yes
O(6') Cl(1) O(8) 115.5(10) . . . yes
O(6') Cl(1) O(8') 85(1) . . . yes
O(6') Cl(1) O(9) 118(1) . . . yes
O(6') Cl(1) O(9') 158(1) . . . yes
O(7) Cl(1) O(7') 62(1) . . . yes
O(7) Cl(1) O(8) 131.6(6) . . . yes
O(7) Cl(1) O(8') 101.7(10) . . . yes
O(7) Cl(1) O(9) 101.2(7) . . . yes
O(7) Cl(1) O(9') 79(1) . . . yes
O(7') Cl(1) O(8) 96(2) . . . yes
O(7') Cl(1) O(8') 53(1) . . . yes
O(7') Cl(1) O(9) 157(2) . . . yes
O(7') Cl(1) O(9') 131(1) . . . yes
O(8) Cl(1) O(8') 42.8(9) . . . yes
O(8) Cl(1) O(9) 105.6(8) . . . yes
O(8) Cl(1) O(9') 85(1) . . . yes
O(8') Cl(1) O(9) 148(1) . . . yes
O(8') Cl(1) O(9') 111(1) . . . yes
O(9) Cl(1) O(9') 52(1) . . . yes
Cu(1) O(1) Ni(1) 111.0(1) . . . yes
Cu(1) O(1) C(5) 126.8(2) . . . yes
Ni(1) O(1) C(5) 119.6(2) . . . yes
Cu(1) O(2) C(26) 123.7(3) . . . yes
Ni(1) O(3) C(26) 133.7(3) . . . yes
Cu(1) O(4) C(28) 132.2(3) . . . yes
Ni(1) O(5) C(28) 131.1(3) . . . yes
Cl(1) O(6) O(6') 64(1) . . . yes
Cl(1) O(6) O(9) 60.2(7) . . . yes
O(6') O(6) O(9) 117(1) . . . yes
Cl(1) O(6') O(6) 55(1) . . . yes
Cl(1) O(6') O(7') 62(1) . . . yes
O(6) O(6') O(7') 117(2) . . . yes
Cl(1) O(7) O(7') 57.5(8) . . . yes
Cl(1) O(7) O(9') 46.9(7) . . . yes
O(7') O(7) O(9') 98(1) . . . yes
Cl(1) O(7') O(6') 68(2) . . . yes
Cl(1) O(7') O(7) 59(1) . . . yes
Cl(1) O(7') O(8') 64(1) . . . yes
O(6') O(7') O(7) 93(4) . . . yes
O(6') O(7') O(8') 105(2) . . . yes
O(7) O(7') O(8') 107(2) . . . yes
Cl(1) O(8) O(8') 69(1) . . . yes
Cl(1) O(8') O(7') 61(2) . . . yes
Cl(1) O(8') O(8) 67(1) . . . yes
O(7') O(8') O(8) 129(2) . . . yes
Cl(1) O(9) O(6) 52.6(6) . . . yes
Cl(1) O(9) O(9') 57(1) . . . yes
O(6) O(9) O(9') 109(1) . . . yes
Cl(1) O(9') O(7) 53(1) . . . yes
Cl(1) O(9') O(9) 70(1) . . . yes
O(7) O(9') O(9) 95(1) . . . yes
O(10') O(10) C(30) 70(8) . . . yes
O(10') O(10) C(30') 161(11) . . . yes
C(30) O(10) C(30') 113(5) . . . yes
O(10) O(10') C(30) 84(10) . . . yes
O(10) O(10') C(30') 10(6) . . . yes
C(30) O(10') C(30') 88(4) . . . yes
O(11) O(11) O(11') 68(5) 2_566 . . yes
O(11) O(11) O(11') 31(1) 2_566 . 2_566 yes
O(11) O(11) C(31) 106(2) 2_566 . . yes
O(11') O(11) O(11') 99(6) . . 2_566 yes
O(11') O(11) C(31) 69(5) . . . yes
O(11') O(11) C(31) 119(2) 2_566 . . yes
O(11) O(11') O(11) 80(6) . . 2_566 yes
O(11) O(11') C(31) 76(5) . . . yes
O(11) O(11') C(31) 114(2) 2_566 . . yes
Cu(1) N(1) C(8) 127.4(3) . . . yes
Cu(1) N(1) C(9) 115.0(3) . . . yes
C(8) N(1) C(9) 117.6(3) . . . yes
Cu(1) N(2) C(10) 103.2(2) . . . yes
Cu(1) N(2) C(11) 109.0(3) . . . yes
Cu(1) N(2) C(12) 113.9(3) . . . yes
C(10) N(2) C(11) 111.9(4) . . . yes
C(10) N(2) C(12) 109.7(4) . . . yes
C(11) N(2) C(12) 109.1(4) . . . yes
Ni(1) N(3) C(13) 110.1(2) . . . yes
Ni(1) N(3) C(14) 104.9(3) . . . yes
Ni(1) N(3) C(20) 109.4(3) . . . yes
C(13) N(3) C(14) 112.8(3) . . . yes
C(13) N(3) C(20) 110.2(3) . . . yes
C(14) N(3) C(20) 109.3(3) . . . yes
Ni(1) N(4) C(15) 113.0(3) . . . yes
Ni(1) N(4) C(19) 126.6(3) . . . yes
C(15) N(4) C(19) 120.1(4) . . . yes
Ni(1) N(5) C(21) 114.6(3) . . . yes
Ni(1) N(5) C(25) 127.0(3) . . . yes
C(21) N(5) C(25) 118.1(3) . . . yes
C(1) C(2) C(3) 123.0(5) . . . yes
C(1) C(2) C(7) 119.2(5) . . . yes
C(3) C(2) C(7) 117.8(4) . . . yes
C(2) C(3) C(4) 122.6(4) . . . yes
C(3) C(4) C(5) 118.8(4) . . . yes
C(3) C(4) C(8) 118.0(4) . . . yes
C(5) C(4) C(8) 123.0(3) . . . yes
O(1) C(5) C(4) 123.0(3) . . . yes
O(1) C(5) C(6) 118.5(3) . . . yes
C(4) C(5) C(6) 118.4(3) . . . yes
C(5) C(6) C(7) 119.5(4) . . . yes
C(5) C(6) C(13) 118.8(4) . . . yes
C(7) C(6) C(13) 121.7(4) . . . yes
C(2) C(7) C(6) 122.3(4) . . . yes
N(1) C(8) C(4) 124.7(3) . . . yes
N(1) C(9) C(10) 106.7(3) . . . yes
N(2) C(10) C(9) 111.2(4) . . . yes
N(3) C(13) C(6) 112.8(3) . . . yes
N(3) C(14) C(15) 109.8(4) . . . yes
N(4) C(15) C(14) 115.3(4) . . . yes
N(4) C(15) C(16) 120.8(5) . . . yes
C(14) C(15) C(16) 123.9(5) . . . yes
C(15) C(16) C(17) 119.1(5) . . . yes
C(16) C(17) C(18) 120.5(5) . . . yes
C(17) C(18) C(19) 118.4(5) . . . yes
N(4) C(19) C(18) 121.0(5) . . . yes
N(3) C(20) C(21) 111.6(3) . . . yes
N(5) C(21) C(20) 116.7(4) . . . yes
N(5) C(21) C(22) 122.9(4) . . . yes
C(20) C(21) C(22) 120.3(4) . . . yes
C(21) C(22) C(23) 118.3(4) . . . yes
C(22) C(23) C(24) 119.2(4) . . . yes
C(23) C(24) C(25) 119.0(4) . . . yes
N(5) C(25) C(24) 122.6(4) . . . yes
O(2) C(26) O(3) 126.4(4) . . . yes
O(2) C(26) C(27) 117.7(4) . . . yes
O(3) C(26) C(27) 115.9(4) . . . yes
O(4) C(28) O(5) 126.3(4) . . . yes
O(4) C(28) C(29) 115.3(4) . . . yes
O(5) C(28) C(29) 118.4(4) . . . yes
O(10) C(30) O(10') 24(2) . . . yes
O(10) C(30) C(31) 112(2) . . . yes
O(10') C(30) C(31) 105(2) . . . yes
O(10) C(30') O(10') 8(5) . . . yes
O(11) C(31) O(11') 34(1) . . . yes
O(11) C(31) C(30) 123(2) . . . yes
O(11') C(31) C(30) 125(2) . . . yes

loop_
_geom_bond_atom_site_label_1
_geom_bond_atom_site_label_2
_geom_bond_distance
_geom_bond_site_symmetry_1
_geom_bond_site_symmetry_2
_geom_bond_publ_flag
Cu(1) O(1) 1.928(2) . . yes
Cu(1) O(2) 2.195(3) . . yes
Cu(1) O(4) 1.946(3) . . yes
Cu(1) N(1) 1.959(3) . . yes
Cu(1) N(2) 2.056(3) . . yes
Ni(1) O(1) 2.098(3) . . yes
Ni(1) O(3) 2.014(3) . . yes
Ni(1) O(5) 2.056(3) . . yes
Ni(1) N(3) 2.112(3) . . yes
Ni(1) N(4) 2.093(3) . . yes
Ni(1) N(5) 2.098(3) . . yes
Cl(1) O(6) 1.321(6) . . yes
Cl(1) O(6') 1.44(2) . . yes
Cl(1) O(7) 1.415(7) . . yes
Cl(1) O(7') 1.38(3) . . yes
Cl(1) O(8) 1.391(8) . . yes
Cl(1) O(8') 1.41(2) . . yes
Cl(1) O(9) 1.44(1) . . yes
Cl(1) O(9') 1.29(2) . . yes
O(1) C(5) 1.328(4) . . yes
O(2) C(26) 1.246(5) . . yes
O(3) C(26) 1.248(5) . . yes
O(4) C(28) 1.272(5) . . yes
O(5) C(28) 1.230(5) . . yes
O(6) O(6') 1.37(3) . . yes
O(6) O(9) 1.53(2) . . yes
O(6') O(7') 1.16(4) . . yes
O(7) O(7') 1.45(5) . . yes
O(7) O(9') 1.73(3) . . yes
O(7') O(8') 1.26(4) . . yes
O(8) O(8') 1.02(2) . . yes
O(9) O(9') 1.21(2) . . yes
O(10) O(10') 0.61(5) . . yes
O(10) C(30) 1.48(5) . . yes
O(10) C(30') 0.80(3) . . yes
O(10') C(30) 1.40(7) . . yes
O(10') C(30') 1.39(5) . . yes
O(11) O(11) 1.7(1) . 2_566 yes
O(11) O(11') 0.88(4) . . yes
O(11) O(11') 1.58(3) . 2_566 yes
O(11) C(31) 1.50(5) . . yes
O(11') C(31) 1.44(5) . . yes
N(1) C(8) 1.289(5) . . yes
N(1) C(9) 1.481(5) . . yes
N(2) C(10) 1.480(6) . . yes
N(2) C(11) 1.470(6) . . yes
N(2) C(12) 1.477(6) . . yes
N(3) C(13) 1.495(6) . . yes
N(3) C(14) 1.473(5) . . yes
N(3) C(20) 1.485(5) . . yes
N(4) C(15) 1.353(6) . . yes
N(4) C(19) 1.352(6) . . yes
N(5) C(21) 1.334(5) . . yes
N(5) C(25) 1.338(5) . . yes
C(1) C(2) 1.516(6) . . yes
C(2) C(3) 1.371(6) . . yes
C(2) C(7) 1.393(6) . . yes
C(3) C(4) 1.402(6) . . yes
C(4) C(5) 1.415(5) . . yes
C(4) C(8) 1.446(5) . . yes
C(5) C(6) 1.416(5) . . yes
C(6) C(7) 1.384(6) . . yes
C(6) C(13) 1.492(6) . . yes
C(9) C(10) 1.529(7) . . yes
C(14) C(15) 1.502(7) . . yes
C(15) C(16) 1.400(6) . . yes
C(16) C(17) 1.371(9) . . yes
C(17) C(18) 1.384(9) . . yes
C(18) C(19) 1.407(6) . . yes
C(20) C(21) 1.509(6) . . yes
C(21) C(22) 1.382(6) . . yes
C(22) C(23) 1.385(7) . . yes
C(23) C(24) 1.372(7) . . yes
C(24) C(25) 1.377(6) . . yes
C(26) C(27) 1.528(6) . . yes
C(28) C(29) 1.509(6) . . yes
C(30) C(31) 1.50(3) . . yes

loop_
_geom_contact_atom_site_label_1
_geom_contact_atom_site_label_2
_geom_contact_distance
_geom_contact_site_symmetry_1
_geom_contact_site_symmetry_2
_geom_contact_publ_flag
O(3) C(29) 3.520(5) . 2_565 ?
O(6) C(7) 3.369(7) . 1_554 ?
O(6) C(23) 3.46(1) . 2_675 ?
O(6) C(20) 3.60(1) . 1_554 ?
O(6') C(9) 3.38(2) . 2_575 ?
O(7) C(30') 2.96(4) . 2_665 ?
O(7) C(17) 3.418(10) . 2_665 ?
O(7) C(16) 3.457(10) . 2_665 ?
O(7) C(20) 3.499(9) . 1_554 ?
O(7) O(10) 3.53(3) . 2_665 ?
O(7') C(27) 3.33(2) . . ?
O(7') C(17) 3.50(3) . 2_665 ?
O(8) C(24) 3.47(1) . . ?
O(8) C(23) 3.54(1) . 2_675 ?
O(8) C(11) 3.562(10) . 1_655 ?
O(8') C(24) 3.02(2) . . ?
O(8') C(25) 3.32(2) . . ?
O(8') C(17) 3.39(2) . 2_665 ?
O(8') C(9) 3.58(2) . 2_575 ?
O(9) C(23) 3.37(2) . 2_675 ?
O(9) C(20) 3.41(2) . 1_554 ?
O(9) C(30') 3.55(5) . 2_665 ?
O(9') C(30') 3.13(5) . 2_665 ?
O(9') C(30) 3.23(3) . 2_665 ?
O(9') O(10) 3.36(4) . 2_665 ?
O(9') O(10') 3.50(6) . 2_665 ?
C(3) C(13) 3.546(6) . 2_576 ?
C(8) C(10) 3.584(6) . 2_575 ?
C(18) C(19) 3.523(7) . 2_665 ?
C(20) C(30') 3.59(4) . 2_666 ?
C(27) C(31) 3.41(2) . 1_554 ?
C(28) C(29) 3.597(7) . 2_565 ?
